data_7218782
loop_
_publ_author_name
'Kaur, Jasneet'
'Kumar, Akshay'
'Chimni, Swapandeep Singh'

_publ_section_title
;
 Cinchonidine thiourea catalyzed asymmetric addition of phenols to
 oxindole derivatives
;
_journal_issue 107
_journal_name_full 'RSC Adv.'
_journal_page_first 62367
_journal_paper_doi 10.1039/C4RA09805F
_journal_volume 4
_journal_year 2014
_chemical_absolute_configuration unk
_chemical_formula_moiety 'C23 H21 N O5'
_chemical_formula_sum 'C23 H21 N O5'
_chemical_formula_weight 391.41
_chemical_melting_point 109.5(5)
_chemical_name_systematic (R)-1-benzyl-3-hydroxy-3-(2-hydroxy-4,5-dimethoxyphenyl)indolin-2-one
_space_group_IT_number 4
_symmetry_cell_setting monoclinic
_symmetry_space_group_name_Hall 'P 2yb'
_symmetry_space_group_name_H-M 'P 1 21 1'
_atom_sites_solution_hydrogens geom
_atom_sites_solution_primary direct
_atom_sites_solution_secondary difmap
_audit_creation_method SHELXL-97
_cell_angle_alpha 90.00
_cell_angle_beta 97.016(6)
_cell_angle_gamma 90.00
_cell_formula_units_Z 2
_cell_length_a 8.4183(14)
_cell_length_b 12.2957(19)
_cell_length_c 9.3671(16)
_cell_measurement_reflns_used 6247
_cell_measurement_temperature 100(2)
_cell_measurement_theta_max 28.01
_cell_measurement_theta_min 2.75
_cell_volume 962.3(3)
_computing_cell_refinement 'Bruker SAINT'
_computing_data_collection 'Bruker APEX2'
_computing_data_reduction 'Bruker SAINT'
_computing_molecular_graphics 'Bruker SHELXTL'
_computing_publication_material 'Bruker SHELXTL'
_computing_structure_refinement 'SHELXL-97 (Sheldrick, 2008)'
_computing_structure_solution 'Sir-97 (Altomare et al., 1993)'
_diffrn_ambient_temperature 100(2)
_diffrn_measured_fraction_theta_full 0.995
_diffrn_measured_fraction_theta_max 0.995
_diffrn_measurement_device_type 'Bruker APEX-II CCD'
_diffrn_measurement_method '\f and \w scans'
_diffrn_radiation_monochromator graphite
_diffrn_radiation_source 'fine-focus sealed tube'
_diffrn_radiation_type MoK\a
_diffrn_radiation_wavelength 0.71073
_diffrn_reflns_av_R_equivalents 0.0464
_diffrn_reflns_av_unetI/netI 0.0534
_diffrn_reflns_limit_h_max 11
_diffrn_reflns_limit_h_min -11
_diffrn_reflns_limit_k_max 16
_diffrn_reflns_limit_k_min -14
_diffrn_reflns_limit_l_max 12
_diffrn_reflns_limit_l_min -12
_diffrn_reflns_number 9627
_diffrn_reflns_theta_full 28.02
_diffrn_reflns_theta_max 28.02
_diffrn_reflns_theta_min 2.19
_exptl_absorpt_coefficient_mu 0.096
_exptl_absorpt_correction_T_max 0.7456
_exptl_absorpt_correction_T_min 0.6200
_exptl_absorpt_correction_type multi-scan
_exptl_absorpt_process_details 'SADABS-2014/2 - Bruker AXS area detector scaling and absorption correction'
_exptl_crystal_colour Colorless
_exptl_crystal_density_diffrn 1.351
_exptl_crystal_density_method 'not measured'
_exptl_crystal_description Prism
_exptl_crystal_F_000 412
_exptl_crystal_recrystallization_method 'Re-crystallisation from solvent: Absolute Ethanol'
_exptl_crystal_size_max 0.12
_exptl_crystal_size_mid 0.09
_exptl_crystal_size_min 0.07
_refine_diff_density_max 0.312
_refine_diff_density_min -0.204
_refine_diff_density_rms 0.045
_refine_ls_abs_structure_details 'Flack H D (1983), Acta Cryst. A39, 876-881'
_refine_ls_abs_structure_Flack 0.4(7)
_refine_ls_extinction_method none
_refine_ls_goodness_of_fit_ref 1.020
_refine_ls_hydrogen_treatment mixed
_refine_ls_matrix_type full
_refine_ls_number_parameters 270
_refine_ls_number_reflns 4507
_refine_ls_number_restraints 1
_refine_ls_restrained_S_all 1.020
_refine_ls_R_factor_all 0.0379
_refine_ls_R_factor_gt 0.0363
_refine_ls_shift/su_max 0.000
_refine_ls_shift/su_mean 0.000
_refine_ls_structure_factor_coef Fsqd
_refine_ls_weighting_details 'calc w=1/[\s^2^(Fo^2^)+(0.0484P)^2^+0.1695P] where P=(Fo^2^+2Fc^2^)/3'
_refine_ls_weighting_scheme calc
_refine_ls_wR_factor_gt 0.0951
_refine_ls_wR_factor_ref 0.0965
_reflns_number_gt 4347
_reflns_number_total 4507
_reflns_threshold_expression >2sigma(I)
_cod_data_source_file c4ra09805f2.cif
_cod_data_source_block shelxl
_cod_depositor_comments
;
The following automatic conversions were performed:

'_chemical_melting_point' value '109-110 ' was changed to '109.5(5)'
- the average value was taken and precision was
estimated.

'_symmetry_cell_setting' value 'Monoclinic' changed to
'monoclinic' according to
/usr/data/users/saulius/crontab/automatic-downloads/rss-feeds/RSC/lib/dictionaries/cif_core.dic
dictionary named 'cif_core.dic' version 2.4.2 from
2011-04-26.

'_exptl_absorpt_correction_type' value 'Multi-scan'
changed to 'multi-scan' according to
/usr/data/users/saulius/crontab/automatic-downloads/rss-feeds/RSC/lib/dictionaries/cif_core.dic
dictionary named 'cif_core.dic' version 2.4.2 from 2011-04-26.

Automatic conversion script
Id: cif_fix_values 2827 2014-09-09 07:05:25Z andrius 
;
_cod_original_sg_symbol_H-M 'P 21'
_cod_database_code 7218782

loop_
_symmetry_equiv_pos_as_xyz
'x, y, z'
'-x, y+1/2, -z'

loop_
_atom_site_label
_atom_site_type_symbol
_atom_site_fract_x
_atom_site_fract_y
_atom_site_fract_z
_atom_site_U_iso_or_equiv
_atom_site_adp_type
_atom_site_occupancy
_atom_site_symmetry_multiplicity
_atom_site_calc_flag
_atom_site_refinement_flags
C1 C -0.54410(19) 0.35424(16) 1.33434(16) 0.0240(3) Uani 1 1 d .
H1A H -0.6530 0.3681 1.3566 0.036 Uiso 1 1 calc R
H1B H -0.4669 0.3880 1.4079 0.036 Uiso 1 1 calc R
H1C H -0.5251 0.2756 1.3328 0.036 Uiso 1 1 calc R
C2 C -0.37827(16) 0.39438(13) 1.15244(15) 0.0148(3) Uani 1 1 d .
C3 C -0.37069(16) 0.43323(12) 1.01256(15) 0.0142(3) Uani 1 1 d .
C4 C -0.22563(16) 0.43485(12) 0.95832(15) 0.0132(3) Uani 1 1 d .
H4 H -0.2205 0.4623 0.8642 0.016 Uiso 1 1 calc R
C5 C -0.08533(16) 0.39671(12) 1.03935(14) 0.0115(2) Uani 1 1 d .
C6 C 0.07730(16) 0.40644(12) 0.98360(14) 0.0119(3) Uani 1 1 d .
C7 C 0.14560(16) 0.28982(12) 0.96873(15) 0.0135(3) Uani 1 1 d .
C8 C 0.19483(17) 0.16321(13) 0.77145(16) 0.0168(3) Uani 1 1 d .
H8A H 0.1241 0.1448 0.6824 0.020 Uiso 1 1 calc R
H8B H 0.1828 0.1055 0.8430 0.020 Uiso 1 1 calc R
C9 C 0.36609(18) 0.16501(12) 0.73917(16) 0.0165(3) Uani 1 1 d .
C10 C 0.48890(19) 0.19231(14) 0.84670(18) 0.0227(3) Uani 1 1 d .
H10 H 0.4640 0.2123 0.9394 0.027 Uiso 1 1 calc R
C11 C 0.6470(2) 0.19060(15) 0.8196(2) 0.0293(4) Uani 1 1 d .
H11 H 0.7301 0.2092 0.8935 0.035 Uiso 1 1 calc R
C12 C 0.6835(2) 0.16177(16) 0.6847(2) 0.0318(4) Uani 1 1 d .
H12 H 0.7919 0.1608 0.6658 0.038 Uiso 1 1 calc R
C13 C -0.5094(2) 0.51073(18) 0.80007(18) 0.0303(4) Uani 1 1 d .
H13A H -0.6169 0.5344 0.7602 0.045 Uiso 1 1 calc R
H13B H -0.4717 0.4547 0.7379 0.045 Uiso 1 1 calc R
H13C H -0.4362 0.5730 0.8055 0.045 Uiso 1 1 calc R
C14 C -0.09580(16) 0.35454(12) 1.17653(14) 0.0129(3) Uani 1 1 d .
C15 C -0.24200(17) 0.35441(13) 1.23275(14) 0.0149(3) Uani 1 1 d .
H15 H -0.2479 0.3267 1.3266 0.018 Uiso 1 1 calc R
C16 C 0.06986(15) 0.44607(12) 0.83041(14) 0.0132(3) Uani 1 1 d .
C17 C 0.10585(16) 0.36083(12) 0.74217(15) 0.0133(3) Uani 1 1 d .
C18 C 0.4041(2) 0.13572(15) 0.60355(17) 0.0252(4) Uani 1 1 d .
H18 H 0.3216 0.1168 0.5293 0.030 Uiso 1 1 calc R
C19 C 0.5629(2) 0.13434(17) 0.5772(2) 0.0336(4) Uani 1 1 d .
H19 H 0.5887 0.1144 0.4848 0.040 Uiso 1 1 calc R
C20 C 0.10773(17) 0.37290(12) 0.59565(15) 0.0168(3) Uani 1 1 d .
H20 H 0.1307 0.3134 0.5368 0.020 Uiso 1 1 calc R
C21 C 0.07434(18) 0.47628(13) 0.53787(15) 0.0186(3) Uani 1 1 d .
H21 H 0.0728 0.4873 0.4373 0.022 Uiso 1 1 calc R
C22 C 0.04323(18) 0.56343(13) 0.62509(16) 0.0182(3) Uani 1 1 d .
H22 H 0.0241 0.6336 0.5840 0.022 Uiso 1 1 calc R
C23 C 0.03981(17) 0.54857(13) 0.77311(15) 0.0156(3) Uani 1 1 d .
H23 H 0.0173 0.6077 0.8327 0.019 Uiso 1 1 calc R
N1 N 0.14378(14) 0.26685(10) 0.82684(13) 0.0142(2) Uani 1 1 d .
O1 O -0.52546(12) 0.39919(10) 1.19726(11) 0.0198(2) Uani 1 1 d .
O2 O -0.51422(12) 0.46722(10) 0.94073(11) 0.0190(2) Uani 1 1 d .
O3 O 0.03056(12) 0.31339(9) 1.26573(11) 0.0155(2) Uani 1 1 d .
H3A H 0.103(2) 0.2956(18) 1.214(2) 0.019 Uiso 1 1 d .
O4 O 0.17299(12) 0.47060(9) 1.08535(11) 0.0155(2) Uani 1 1 d .
H4A H 0.265(3) 0.4614(17) 1.070(2) 0.019 Uiso 1 1 d .
O5 O 0.19277(12) 0.22851(9) 1.06823(11) 0.0173(2) Uani 1 1 d .

loop_
_atom_site_aniso_label
_atom_site_aniso_U_11
_atom_site_aniso_U_22
_atom_site_aniso_U_33
_atom_site_aniso_U_23
_atom_site_aniso_U_13
_atom_site_aniso_U_12
C1 0.0190(7) 0.0317(9) 0.0228(7) 0.0056(7) 0.0084(6) -0.0017(7)
C2 0.0121(6) 0.0138(7) 0.0190(6) -0.0005(5) 0.0035(5) -0.0016(5)
C3 0.0105(6) 0.0140(7) 0.0175(6) -0.0011(5) -0.0007(5) -0.0007(5)
C4 0.0131(6) 0.0126(7) 0.0135(6) -0.0011(5) 0.0002(5) -0.0006(5)
C5 0.0102(5) 0.0106(6) 0.0141(6) -0.0015(5) 0.0026(4) -0.0008(5)
C6 0.0096(6) 0.0127(7) 0.0134(6) 0.0000(5) 0.0012(4) 0.0007(5)
C7 0.0092(6) 0.0134(7) 0.0180(6) -0.0005(5) 0.0020(5) 0.0003(5)
C8 0.0191(7) 0.0121(7) 0.0192(6) -0.0032(5) 0.0028(5) 0.0009(6)
C9 0.0184(7) 0.0103(7) 0.0209(7) 0.0011(5) 0.0031(5) 0.0043(5)
C10 0.0213(8) 0.0183(8) 0.0282(8) -0.0075(6) 0.0016(6) 0.0031(6)
C11 0.0198(8) 0.0184(8) 0.0488(10) -0.0076(7) 0.0007(7) 0.0008(6)
C12 0.0226(8) 0.0226(9) 0.0528(11) 0.0051(8) 0.0152(8) 0.0071(7)
C13 0.0152(7) 0.0492(12) 0.0256(8) 0.0189(8) -0.0009(6) 0.0041(7)
C14 0.0116(6) 0.0116(6) 0.0149(6) -0.0022(5) -0.0007(5) 0.0005(5)
C15 0.0151(6) 0.0162(7) 0.0136(6) 0.0010(5) 0.0023(5) -0.0008(5)
C16 0.0085(5) 0.0163(7) 0.0147(6) 0.0005(5) 0.0016(4) -0.0005(5)
C17 0.0101(6) 0.0123(7) 0.0172(6) 0.0009(5) 0.0006(5) 0.0002(5)
C18 0.0267(8) 0.0290(10) 0.0203(7) 0.0011(6) 0.0042(6) 0.0097(7)
C19 0.0344(9) 0.0401(12) 0.0292(8) 0.0060(8) 0.0159(7) 0.0171(9)
C20 0.0173(6) 0.0171(8) 0.0160(6) -0.0023(5) 0.0021(5) 0.0021(5)
C21 0.0196(7) 0.0200(8) 0.0158(6) 0.0032(6) 0.0013(5) 0.0001(6)
C22 0.0184(7) 0.0147(7) 0.0213(7) 0.0050(6) 0.0019(5) 0.0021(6)
C23 0.0144(6) 0.0146(7) 0.0181(6) 0.0001(5) 0.0035(5) 0.0015(5)
N1 0.0163(6) 0.0107(6) 0.0159(5) 0.0002(4) 0.0031(4) 0.0024(5)
O1 0.0109(4) 0.0277(6) 0.0217(5) 0.0056(5) 0.0054(4) 0.0006(4)
O2 0.0096(4) 0.0273(6) 0.0199(5) 0.0067(4) 0.0005(4) 0.0025(4)
O3 0.0126(4) 0.0206(6) 0.0132(4) 0.0005(4) 0.0007(4) 0.0035(4)
O4 0.0100(5) 0.0177(5) 0.0185(5) -0.0046(4) 0.0004(4) -0.0019(4)
O5 0.0178(5) 0.0168(5) 0.0177(5) 0.0039(4) 0.0036(4) 0.0040(4)

loop_
_atom_type_symbol
_atom_type_description
_atom_type_scat_dispersion_real
_atom_type_scat_dispersion_imag
_atom_type_scat_source
C C 0.0033 0.0016 'International Tables Vol C Tables 4.2.6.8 and 6.1.1.4'
H H 0.0000 0.0000 'International Tables Vol C Tables 4.2.6.8 and 6.1.1.4'
N N 0.0061 0.0033 'International Tables Vol C Tables 4.2.6.8 and 6.1.1.4'
O O 0.0106 0.0060 'International Tables Vol C Tables 4.2.6.8 and 6.1.1.4'

loop_
_geom_angle_atom_site_label_1
_geom_angle_atom_site_label_2
_geom_angle_atom_site_label_3
_geom_angle
O1 C1 H1A 109.5
O1 C1 H1B 109.5
H1A C1 H1B 109.5
O1 C1 H1C 109.5
H1A C1 H1C 109.5
H1B C1 H1C 109.5
O1 C2 C15 125.11(12)
O1 C2 C3 114.92(12)
C15 C2 C3 119.97(12)
O2 C3 C4 125.48(12)
O2 C3 C2 115.03(12)
C4 C3 C2 119.49(12)
C3 C4 C5 121.35(12)
C3 C4 H4 119.3
C5 C4 H4 119.3
C14 C5 C4 118.50(12)
C14 C5 C6 120.17(11)
C4 C5 C6 121.24(12)
O4 C6 C16 114.55(12)
O4 C6 C5 105.91(10)
C16 C6 C5 114.53(11)
O4 C6 C7 112.87(11)
C16 C6 C7 100.67(11)
C5 C6 C7 108.32(11)
O5 C7 N1 125.47(14)
O5 C7 C6 125.92(13)
N1 C7 C6 108.61(12)
N1 C8 C9 112.85(12)
N1 C8 H8A 109.0
C9 C8 H8A 109.0
N1 C8 H8B 109.0
C9 C8 H8B 109.0
H8A C8 H8B 107.8
C10 C9 C18 119.20(14)
C10 C9 C8 120.09(13)
C18 C9 C8 120.66(14)
C11 C10 C9 120.56(15)
C11 C10 H10 119.7
C9 C10 H10 119.7
C12 C11 C10 119.85(17)
C12 C11 H11 120.1
C10 C11 H11 120.1
C19 C12 C11 120.14(16)
C19 C12 H12 119.9
C11 C12 H12 119.9
O2 C13 H13A 109.5
O2 C13 H13B 109.5
H13A C13 H13B 109.5
O2 C13 H13C 109.5
H13A C13 H13C 109.5
H13B C13 H13C 109.5
O3 C14 C15 115.14(12)
O3 C14 C5 124.56(12)
C15 C14 C5 120.29(12)
C2 C15 C14 120.34(12)
C2 C15 H15 119.8
C14 C15 H15 119.8
C23 C16 C17 119.97(13)
C23 C16 C6 130.43(13)
C17 C16 C6 109.57(12)
C20 C17 C16 122.60(14)
C20 C17 N1 127.93(13)
C16 C17 N1 109.43(12)
C19 C18 C9 119.86(16)
C19 C18 H18 120.1
C9 C18 H18 120.1
C12 C19 C18 120.39(16)
C12 C19 H19 119.8
C18 C19 H19 119.8
C17 C20 C21 117.15(13)
C17 C20 H20 121.4
C21 C20 H20 121.4
C22 C21 C20 121.11(13)
C22 C21 H21 119.4
C20 C21 H21 119.4
C21 C22 C23 120.54(14)
C21 C22 H22 119.7
C23 C22 H22 119.7
C16 C23 C22 118.58(13)
C16 C23 H23 120.7
C22 C23 H23 120.7
C7 N1 C17 110.71(12)
C7 N1 C8 124.13(12)
C17 N1 C8 124.70(12)
C2 O1 C1 117.86(11)
C3 O2 C13 116.31(11)
C14 O3 H3A 107.6(12)
C6 O4 H4A 106.5(14)

loop_
_geom_bond_atom_site_label_1
_geom_bond_atom_site_label_2
_geom_bond_distance
C1 O1 1.4241(18)
C1 H1A 0.9800
C1 H1B 0.9800
C1 H1C 0.9800
C2 O1 1.3573(16)
C2 C15 1.383(2)
C2 C3 1.4033(19)
C3 O2 1.3744(17)
C3 C4 1.3789(18)
C4 C5 1.4043(19)
C4 H4 0.9500
C5 C14 1.3984(18)
C5 C6 1.5284(17)
C6 O4 1.4114(17)
C6 C16 1.5094(19)
C6 C7 1.557(2)
C7 O5 1.2265(18)
C7 N1 1.3570(18)
C8 N1 1.4601(18)
C8 C9 1.509(2)
C8 H8A 0.9900
C8 H8B 0.9900
C9 C10 1.393(2)
C9 C18 1.395(2)
C10 C11 1.385(2)
C10 H10 0.9500
C11 C12 1.383(3)
C11 H11 0.9500
C12 C19 1.382(3)
C12 H12 0.9500
C13 O2 1.4272(18)
C13 H13A 0.9800
C13 H13B 0.9800
C13 H13C 0.9800
C14 O3 1.3670(17)
C14 C15 1.3966(19)
C15 H15 0.9500
C16 C23 1.381(2)
C16 C17 1.391(2)
C17 C20 1.3824(19)
C17 N1 1.4158(18)
C18 C19 1.388(2)
C18 H18 0.9500
C19 H19 0.9500
C20 C21 1.397(2)
C20 H20 0.9500
C21 C22 1.392(2)
C21 H21 0.9500
C22 C23 1.402(2)
C22 H22 0.9500
C23 H23 0.9500
O3 H3A 0.86(2)
O4 H4A 0.81(2)

loop_
_geom_torsion_atom_site_label_1
_geom_torsion_atom_site_label_2
_geom_torsion_atom_site_label_3
_geom_torsion_atom_site_label_4
_geom_torsion
O1 C2 C3 O2 -1.84(19)
C15 C2 C3 O2 177.68(14)
O1 C2 C3 C4 178.12(13)
C15 C2 C3 C4 -2.4(2)
O2 C3 C4 C5 -179.00(14)
C2 C3 C4 C5 1.1(2)
C3 C4 C5 C14 1.3(2)
C3 C4 C5 C6 -175.34(13)
C14 C5 C6 O4 -56.72(16)
C4 C5 C6 O4 119.83(14)
C14 C5 C6 C16 176.05(13)
C4 C5 C6 C16 -7.40(19)
C14 C5 C6 C7 64.62(16)
C4 C5 C6 C7 -118.83(14)
O4 C6 C7 O5 47.65(18)
C16 C6 C7 O5 170.22(14)
C5 C6 C7 O5 -69.29(17)
O4 C6 C7 N1 -132.59(12)
C16 C6 C7 N1 -10.02(13)
C5 C6 C7 N1 110.47(12)
N1 C8 C9 C10 56.75(19)
N1 C8 C9 C18 -125.58(16)
C18 C9 C10 C11 0.1(3)
C8 C9 C10 C11 177.78(15)
C9 C10 C11 C12 0.1(3)
C10 C11 C12 C19 -0.2(3)
C4 C5 C14 O3 179.03(14)
C6 C5 C14 O3 -4.3(2)
C4 C5 C14 C15 -2.3(2)
C6 C5 C14 C15 174.34(14)
O1 C2 C15 C14 -179.20(14)
C3 C2 C15 C14 1.3(2)
O3 C14 C15 C2 179.81(13)
C5 C14 C15 C2 1.0(2)
O4 C6 C16 C23 -48.95(19)
C5 C6 C16 C23 73.72(18)
C7 C6 C16 C23 -170.33(14)
O4 C6 C16 C17 128.68(12)
C5 C6 C16 C17 -108.66(13)
C7 C6 C16 C17 7.29(14)
C23 C16 C17 C20 -2.3(2)
C6 C16 C17 C20 179.75(12)
C23 C16 C17 N1 175.51(12)
C6 C16 C17 N1 -2.41(15)
C10 C9 C18 C19 -0.1(3)
C8 C9 C18 C19 -177.84(16)
C11 C12 C19 C18 0.2(3)
C9 C18 C19 C12 0.0(3)
C16 C17 C20 C21 1.1(2)
N1 C17 C20 C21 -176.30(14)
C17 C20 C21 C22 1.0(2)
C20 C21 C22 C23 -2.0(2)
C17 C16 C23 C22 1.3(2)
C6 C16 C23 C22 178.74(13)
C21 C22 C23 C16 0.8(2)
O5 C7 N1 C17 -170.86(14)
C6 C7 N1 C17 9.38(14)
O5 C7 N1 C8 1.6(2)
C6 C7 N1 C8 -178.15(12)
C20 C17 N1 C7 173.10(14)
C16 C17 N1 C7 -4.59(15)
C20 C17 N1 C8 0.7(2)
C16 C17 N1 C8 -177.01(12)
C9 C8 N1 C7 -95.92(15)
C9 C8 N1 C17 75.51(17)
C15 C2 O1 C1 -3.7(2)
C3 C2 O1 C1 175.77(14)
C4 C3 O2 C13 -2.1(2)
C2 C3 O2 C13 177.87(15)
